data_4514412
loop_
_publ_author_name
'Burman, Jacob S.'
'Harris, Robert J.'
'B. Farr, Caitlin M.'
'Bacsa, John'
'Blakey, Simon B.'

_publ_section_title
;
 Rh(III) and Ir(III)Cp* Complexes Provide Complementary Regioselectivity
 Profiles in Intermolecular Allylic C--H Amidation Reactions
;
_journal_issue 6
_journal_name_full 'ACS Catalysis'
_journal_page_first 5474
_journal_paper_doi 10.1021/acscatal.9b01338
_journal_volume 9
_journal_year 2019
_chemical_formula_moiety 'C20 H26 Cl Rh'
_chemical_formula_sum 'C20 H26 Cl Rh'
_chemical_formula_weight 404.77
_space_group_crystal_system monoclinic
_space_group_IT_number 14
_space_group_name_Hall '-P 2ybc'
_space_group_name_H-M_alt 'P 1 21/c 1'
_symmetry_space_group_name_Hall '-P 2ybc'
_symmetry_space_group_name_H-M 'P 1 21/c 1'
_atom_sites_solution_hydrogens difmap
_atom_sites_solution_primary dual
_audit_creation_date 2019-02-18
_audit_creation_method
;
Olex2 1.2-alpha
(compiled 2018.07.26 svn.r3523 for OlexSys, GUI svn.r5532)
;
_cell_angle_alpha 90
_cell_angle_beta 94.110(10)
_cell_angle_gamma 90
_cell_formula_units_Z 4
_cell_length_a 7.4511(10)
_cell_length_b 12.8249(10)
_cell_length_c 18.6937(10)
_cell_measurement_reflns_used 85788
_cell_measurement_temperature 100.02(10)
_cell_measurement_theta_max 46.4160
_cell_measurement_theta_min 1.5870
_cell_volume 1781.8(3)
_computing_cell_refinement 'CrysAlisPro 1.171.40.37a (Rigaku OD, 2019)'
_computing_data_collection 'CrysAlisPro 1.171.40.37a (Rigaku OD, 2019)'
_computing_data_reduction 'CrysAlisPro 1.171.40.37a (Rigaku OD, 2019)'
_computing_molecular_graphics 'Olex2 (Dolomanov et al., 2009)'
_computing_publication_material 'Olex2 (Dolomanov et al., 2009)'
_computing_structure_refinement 'ShelXL (Sheldrick, 2015)'
_computing_structure_solution 'ShelXT (Sheldrick, 2015)'
_diffrn_ambient_environment N~2~
_diffrn_ambient_temperature 100.02(10)
_diffrn_detector 'CCD plate'
_diffrn_detector_area_resol_mean 10.0000
_diffrn_detector_type HyPix
_diffrn_measured_fraction_theta_full 1.000
_diffrn_measured_fraction_theta_max 0.997
_diffrn_measurement_details
;
List of Runs (angles in degrees, time in seconds):

  # Type    Start    End  Width  t~exp~   \w     \q     \k     \f   Frames
--------------------------------------------------------------------------
  1  \w     10.00  36.00   0.50    5.00    --   43.57 -57.00  90.00   52
  2  \w     -3.00  75.00   0.50    5.00    --   43.57 -99.00   0.00  156
  3  \w     23.00  53.00   0.50    5.00    --   43.57-106.00 -31.00   60
  4  \w     14.00  40.00   0.50   15.00    --   43.57 -19.00   0.00   52
  5  \w     76.00 102.00   0.50   15.00    --   43.57  38.00  30.00   52
  6  \w     35.00 111.00   0.50   15.00    --   43.57  57.00   0.00  152
  7  \w     56.00 116.00   0.50   15.00    --   43.57  77.00 -90.00  120
  8  \w     50.00 117.00   0.50   15.00    --   43.57  19.00-180.00  134
  9  \w     36.00 112.00   0.50   15.00    --   43.57  38.00-180.00  152
 10  \w     24.00 116.00   0.50   15.00    --   43.57  77.00  30.00  184
 11  \w     50.00 108.00   0.50   15.00    --   43.57 178.00 -60.00  116
 12  \w     70.00 112.00   0.50   15.00    --   43.57 178.00-180.00   84
 13  \w     25.00  77.00   0.50   15.00    --   43.57  77.00  60.00  104
 14  \w     79.00 113.00   0.50   15.00    --   43.57 178.00  90.00   68
 15  \w     71.00  97.00   0.50   15.00    --   43.57 178.00 150.00   52
 16  \w     40.00  66.00   0.50   15.00    --   43.57 178.00 120.00   52
 17  \w    -77.00 -34.00   0.50   15.00    --  -43.26 106.00  67.00   86
 18  \w    -18.00   8.00   0.50   15.00    --   43.57 -38.00 150.00   52
 19  \w    -26.00  24.00   0.50   15.00    --   43.57 -57.00 120.00  100
 20  \w    -28.00   4.00   0.50   15.00    --   43.57 -38.00   0.00   64
 21  \w    -28.00  12.00   0.50   15.00    --   43.57 -19.00   0.00   80
 22  \w    -24.00  45.00   0.50   15.00    --   43.57 -57.00-120.00  138
 23  \w    -14.00  11.00   0.50   15.00    --   43.57 -38.00-150.00   50
 24  \w    -86.00 -61.00   0.50   15.00    --  -43.26-178.00-120.00   50
 25  \w     49.00 115.00   0.50   15.00    --   43.57-178.00 120.00  132
;
_diffrn_measurement_device 'four-circle diffractometer'
_diffrn_measurement_device_type 'XtaLAB Synergy, Dualflex, HyPix'
_diffrn_measurement_method '\w scans'
_diffrn_orient_matrix_type 'CrysAlisPro convention (1999,Acta A55,543-557)'
_diffrn_orient_matrix_UB_11 -0.0352128000
_diffrn_orient_matrix_UB_12 0.0508012000
_diffrn_orient_matrix_UB_13 0.0043905000
_diffrn_orient_matrix_UB_21 0.0405020000
_diffrn_orient_matrix_UB_22 0.0167270000
_diffrn_orient_matrix_UB_23 -0.0312197000
_diffrn_orient_matrix_UB_31 -0.0789171000
_diffrn_orient_matrix_UB_32 -0.0140893000
_diffrn_orient_matrix_UB_33 -0.0212874000
_diffrn_radiation_monochromator mirror
_diffrn_radiation_probe x-ray
_diffrn_radiation_type MoK\a
_diffrn_radiation_wavelength 0.71073
_diffrn_reflns_av_R_equivalents 0.0215
_diffrn_reflns_av_unetI/netI 0.0113
_diffrn_reflns_Laue_measured_fraction_full 1.000
_diffrn_reflns_Laue_measured_fraction_max 0.997
_diffrn_reflns_limit_h_max 15
_diffrn_reflns_limit_h_min -15
_diffrn_reflns_limit_k_max 25
_diffrn_reflns_limit_k_min -26
_diffrn_reflns_limit_l_max 37
_diffrn_reflns_limit_l_min -37
_diffrn_reflns_number 119524
_diffrn_reflns_point_group_measured_fraction_full 1.000
_diffrn_reflns_point_group_measured_fraction_max 0.997
_diffrn_reflns_theta_full 25.242
_diffrn_reflns_theta_max 46.218
_diffrn_reflns_theta_min 1.927
_diffrn_source 'micro-focus sealed X-ray tube'
_diffrn_source_type 'PhotonJet (Mo) X-ray Source'
_exptl_absorpt_coefficient_mu 1.103
_exptl_absorpt_correction_T_max 1.000
_exptl_absorpt_correction_T_min 0.564
_exptl_absorpt_correction_type gaussian
_exptl_absorpt_process_details
;
CrysAlisPro 1.171.40.37a (Rigaku Oxford Diffraction, 2019)
Numerical absorption correction based on gaussian integration over
            a multifaceted crystal model
Empirical absorption correction using spherical harmonics,
 implemented in SCALE3 ABSPACK scaling algorithm.
;
_exptl_crystal_colour orange
_exptl_crystal_colour_primary orange
_exptl_crystal_density_diffrn 1.509
_exptl_crystal_description block
_exptl_crystal_F_000 832
_exptl_crystal_recrystallization_method
'The material was recrystallised from a mixture of DCM and pentane  by vapor diffusion'
_exptl_crystal_size_max 0.367
_exptl_crystal_size_mid 0.319
_exptl_crystal_size_min 0.278
_refine_diff_density_max 1.343
_refine_diff_density_min -1.100
_refine_diff_density_rms 0.074
_refine_ls_extinction_method none
_refine_ls_goodness_of_fit_ref 1.197
_refine_ls_hydrogen_treatment refall
_refine_ls_matrix_type full
_refine_ls_number_parameters 284
_refine_ls_number_reflns 15581
_refine_ls_number_restraints 317
_refine_ls_restrained_S_all 1.186
_refine_ls_R_factor_all 0.0221
_refine_ls_R_factor_gt 0.0201
_refine_ls_shift/su_max 0.010
_refine_ls_shift/su_mean 0.000
_refine_ls_structure_factor_coef Fsqd
_refine_ls_weighting_details 'w=1/[\s^2^(Fo^2^)+(0.0153P)^2^+0.5675P] where P=(Fo^2^+2Fc^2^)/3'
_refine_ls_weighting_scheme calc
_refine_ls_wR_factor_gt 0.0477
_refine_ls_wR_factor_ref 0.0482
_reflns_Friedel_coverage 0.000
_reflns_number_gt 14700
_reflns_number_total 15581
_reflns_threshold_expression 'I > 2\s(I)'
_cod_data_source_file cs9b01338_si_003.cif
_cod_data_source_block rh-p-allyl-cl
_cod_depositor_comments 'Adding full bibliography for 4514412--4514413.cif.'
_cod_database_code 4514412
_shelx_shelxl_version_number 2018/3
_chemical_oxdiff_formula 'C80  H104  Cl4  Rh4  '
_shelx_space_group_comment
;
The symmetry employed for this shelxl refinement is uniquely defined
by the following loop, which should always be used as a source of
symmetry information in preference to the above space-group names.
They are only intended as comments.
;
_reflns_odcompleteness_completeness 98.22
_reflns_odcompleteness_iscentric 1
_reflns_odcompleteness_theta 46.37
_olex2_refinement_description
;
1. Restrained distances
 C8-H8A \\sim C9-H9A \\sim C9-H9B \\sim C9-H9C \\sim C8-H8B \\sim C8-H8C \\sim
C10-H10A \\sim C10-H10B ~
 C10-H10C \\sim C6-H6A \\sim C6-H6B \\sim C6-H6C \\sim C7-H7A \\sim C7-H7B
\\sim C7-H7C
 with sigma of 0.002
 H9B-H9A \\sim H9C-H9A \\sim H9C-H9B \\sim H8B-H8A \\sim H8C-H8A \\sim H8C-H8B
\\sim H10B-H10A \\sim H10C-
 H10A \\sim H10C-H10B \\sim H6B-H6A \\sim H6C-H6A \\sim H6C-H6B \\sim H7C-H7A
\\sim H7B-H7A \\sim H7C-H7B
 with sigma of 0.005
 C14-H14C \\sim C14-H14B \\sim C14-H14A \\sim C10-H10A
 with sigma of 0.002
 H9B-H9A \\sim H14C-H14B
 with sigma of 0.005
 H14C-H14A \\sim H14B-H14A \\sim H14C-H14B
 with sigma of 0.005
 C20-H20 \\sim C19-H19 \\sim C18-H18 \\sim C17-H17 \\sim C16-H16
 with sigma of 0.002
 C11-H11 \\sim C13-H13
 with sigma of 0.002
2. Uiso/Uaniso restraints and constraints
Uiso(H9C) = Uiso(H10C) = Uiso(H6C) = Uiso(H7A) = Uiso(H8C)
Uiso(H9A) = Uiso(H9C) = Uiso(H9B)
Uiso(H7C) = Uiso(H8B) = Uiso(H8A) = Uiso(H9A) = Uiso(H9B) = Uiso(H10A) =
Uiso(H10B) = Uiso(H7B) = Uiso(H6B)
Uiso(H14C) = Uiso(H14A) = Uiso(H14B)
Uiso(H20) = Uiso(H16)
Uiso(H19) = Uiso(H17) = Uiso(H18)
Uiso(H11) = Uiso(H13)
;
_olex2_diffrn_ambient_temperature_device 'Oxford Cryosystems'
_olex2_exptl_crystal_mounting_method 'The crystal was mounted on a loop with paratone oil'
_olex2_submission_special_instructions 'No special instructions were received'
_oxdiff_exptl_absorpt_empirical_details
;
Empirical correction (ABSPACK) includes:
- Absorption correction using spherical harmonics
- Frame scaling
;
_oxdiff_exptl_absorpt_empirical_full_max 1.086
_oxdiff_exptl_absorpt_empirical_full_min 0.911

loop_
_space_group_symop_operation_xyz
'x, y, z'
'-x, y+1/2, -z+1/2'
'-x, -y, -z'
'x, -y-1/2, z-1/2'

loop_
_atom_site_label
_atom_site_type_symbol
_atom_site_fract_x
_atom_site_fract_y
_atom_site_fract_z
_atom_site_U_iso_or_equiv
_atom_site_adp_type
_atom_site_occupancy
_atom_site_site_symmetry_order
_atom_site_calc_flag
_atom_site_refinement_flags_posn
Rh1 Rh 0.54190(2) 0.86663(2) 0.17439(2) 0.00952(1) Uani 1 1 d .
Cl1 Cl 0.39690(2) 1.03552(2) 0.16160(2) 0.01735(3) Uani 1 1 d .
C1 C 0.81931(8) 0.92514(5) 0.17654(4) 0.01439(8) Uani 1 1 d .
C2 C 0.82246(8) 0.82367(5) 0.20655(3) 0.01369(8) Uani 1 1 d .
C3 C 0.74694(8) 0.75286(5) 0.15205(3) 0.01277(8) Uani 1 1 d .
C4 C 0.70923(8) 0.81093(5) 0.08648(3) 0.01300(8) Uani 1 1 d .
C5 C 0.74929(8) 0.91662(5) 0.10168(3) 0.01417(8) Uani 1 1 d .
C6 C 0.74170(12) 1.00567(6) 0.05017(5) 0.02290(13) Uani 1 1 d D
C7 C 0.64282(10) 0.76548(6) 0.01577(4) 0.01922(11) Uani 1 1 d D
C8 C 0.74548(11) 0.63673(5) 0.15777(5) 0.01963(11) Uani 1 1 d D
C9 C 0.89892(10) 0.79276(7) 0.27961(4) 0.02067(12) Uani 1 1 d D
C10 C 0.88913(11) 1.02344(6) 0.21102(5) 0.02298(13) Uani 1 1 d D
C11 C 0.27162(8) 0.79387(5) 0.15619(3) 0.01392(8) Uani 1 1 d D
C12 C 0.35739(9) 0.76663(5) 0.22371(3) 0.01451(8) Uani 1 1 d .
C13 C 0.40190(9) 0.84768(5) 0.27332(3) 0.01532(9) Uani 1 1 d D
C14 C 0.49655(11) 0.82617(7) 0.34526(4) 0.02060(11) Uani 1 1 d D
C15 C 0.23217(8) 0.72135(5) 0.09631(3) 0.01432(8) Uani 1 1 d .
C16 C 0.14214(10) 0.76061(6) 0.03375(4) 0.01775(10) Uani 1 1 d D
C17 C 0.10585(12) 0.69821(7) -0.02631(4) 0.02305(13) Uani 1 1 d D
C18 C 0.15714(12) 0.59386(7) -0.02476(5) 0.02534(14) Uani 1 1 d D
C19 C 0.24356(13) 0.55309(6) 0.03745(5) 0.02468(14) Uani 1 1 d D
C20 C 0.28081(11) 0.61566(5) 0.09765(4) 0.01925(11) Uani 1 1 d D
H9A H 0.8395(14) 0.7338(6) 0.2988(6) 0.0332(10) Uiso 1 1 d D
H8A H 0.7185(15) 0.6142(10) 0.2047(3) 0.0332(10) Uiso 1 1 d D
H10A H 0.8915(15) 1.0203(10) 0.2623(2) 0.0332(10) Uiso 1 1 d D
H9B H 0.8863(16) 0.8509(6) 0.3111(6) 0.0332(10) Uiso 1 1 d D
H8B H 0.6596(12) 0.6062(10) 0.1233(5) 0.0332(10) Uiso 1 1 d D
H10B H 0.8149(14) 1.0811(7) 0.1949(6) 0.0332(10) Uiso 1 1 d D
H10C H 1.0090(7) 1.0361(10) 0.1976(6) 0.0332(10) Uiso 1 1 d D
H7A H 0.7375(12) 0.7257(7) -0.0031(6) 0.0332(10) Uiso 1 1 d D
H9C H 1.0244(6) 0.7770(8) 0.2783(7) 0.0332(10) Uiso 1 1 d D
H6A H 0.6858(13) 0.9876(10) 0.0041(4) 0.033(4) Uiso 1 1 d D
H6B H 0.6784(13) 1.0638(7) 0.0686(6) 0.0332(10) Uiso 1 1 d D
H7B H 0.6074(14) 0.8193(7) -0.0179(6) 0.0332(10) Uiso 1 1 d D
H8C H 0.8630(8) 0.6119(10) 0.1487(6) 0.0332(10) Uiso 1 1 d D
H7C H 0.5419(10) 0.7204(7) 0.0208(7) 0.0332(10) Uiso 1 1 d D
H6C H 0.8629(8) 1.0271(9) 0.0441(6) 0.0332(10) Uiso 1 1 d D
H14A H 0.5613(13) 0.7616(5) 0.3450(7) 0.029(2) Uiso 1 1 d D
H14B H 0.4098(13) 0.8217(8) 0.3806(5) 0.029(2) Uiso 1 1 d D
H14C H 0.5797(12) 0.8810(6) 0.3588(7) 0.029(2) Uiso 1 1 d D
H20 H 0.3380(18) 0.5848(11) 0.1409(5) 0.026(2) Uiso 1 1 d D
H19 H 0.279(2) 0.4802(6) 0.0391(9) 0.037(2) Uiso 1 1 d D
H16 H 0.1011(19) 0.8325(6) 0.0311(8) 0.026(2) Uiso 1 1 d D
H17 H 0.0457(19) 0.7287(12) -0.0692(6) 0.037(2) Uiso 1 1 d D
H18 H 0.139(2) 0.5503(11) -0.0672(6) 0.037(2) Uiso 1 1 d D
H11 H 0.2012(18) 0.8553(9) 0.1529(8) 0.023(2) Uiso 1 1 d D
H12 H 0.4070(17) 0.6983(10) 0.2339(7) 0.017(3) Uiso 1 1 d .
H13 H 0.3256(17) 0.9066(9) 0.2727(8) 0.023(2) Uiso 1 1 d D

loop_
_atom_site_aniso_label
_atom_site_aniso_U_11
_atom_site_aniso_U_22
_atom_site_aniso_U_33
_atom_site_aniso_U_23
_atom_site_aniso_U_13
_atom_site_aniso_U_12
Rh1 0.00936(1) 0.00968(1) 0.00962(1) -0.00032(1) 0.00129(1) -0.00006(1)
Cl1 0.01964(6) 0.01210(5) 0.02069(6) 0.00024(4) 0.00423(5) 0.00333(4)
C1 0.01176(19) 0.0147(2) 0.0169(2) -0.00233(16) 0.00217(16) -0.00243(15)
C2 0.01108(18) 0.0168(2) 0.01301(19) -0.00054(16) -0.00010(15) 0.00055(15)
C3 0.01181(18) 0.01256(18) 0.01398(19) -0.00010(14) 0.00126(15) 0.00128(14)
C4 0.01266(19) 0.01513(19) 0.01137(18) -0.00083(15) 0.00207(14) 0.00082(15)
C5 0.0133(2) 0.01437(19) 0.0152(2) 0.00190(16) 0.00370(16) -0.00051(15)
C6 0.0244(3) 0.0206(3) 0.0246(3) 0.0092(2) 0.0083(2) 0.0005(2)
C7 0.0189(3) 0.0258(3) 0.0131(2) -0.0050(2) 0.00149(18) 0.0008(2)
C8 0.0202(3) 0.0129(2) 0.0257(3) 0.0008(2) 0.0013(2) 0.00300(19)
C9 0.0155(2) 0.0309(3) 0.0151(2) 0.0018(2) -0.00249(18) 0.0032(2)
C10 0.0184(3) 0.0197(3) 0.0311(4) -0.0089(2) 0.0035(2) -0.0065(2)
C11 0.01195(19) 0.01464(19) 0.0153(2) -0.00084(16) 0.00189(15) -0.00096(15)
C12 0.0146(2) 0.0152(2) 0.0141(2) 0.00068(16) 0.00372(16) -0.00228(16)
C13 0.0161(2) 0.0174(2) 0.01290(19) -0.00057(16) 0.00397(16) 0.00033(17)
C14 0.0244(3) 0.0252(3) 0.0125(2) -0.0001(2) 0.0034(2) 0.0013(2)
C15 0.01214(19) 0.0152(2) 0.0157(2) -0.00077(16) 0.00159(16) -0.00311(15)
C16 0.0169(2) 0.0199(2) 0.0162(2) 0.00031(18) 0.00007(18) -0.00202(19)
C17 0.0215(3) 0.0304(3) 0.0169(3) -0.0027(2) -0.0011(2) -0.0042(3)
C18 0.0253(3) 0.0280(3) 0.0226(3) -0.0092(3) 0.0012(2) -0.0076(3)
C19 0.0280(4) 0.0177(3) 0.0282(3) -0.0064(2) 0.0008(3) -0.0042(2)
C20 0.0209(3) 0.0146(2) 0.0220(3) -0.00171(19) -0.0003(2) -0.00240(19)

loop_
_atom_type_symbol
_atom_type_description
_atom_type_scat_dispersion_real
_atom_type_scat_dispersion_imag
_atom_type_scat_source
C C 0.0033 0.0016 'International Tables Vol C Tables 4.2.6.8 and 6.1.1.4'
H H 0.0000 0.0000 'International Tables Vol C Tables 4.2.6.8 and 6.1.1.4'
Cl Cl 0.1484 0.1585 'International Tables Vol C Tables 4.2.6.8 and 6.1.1.4'
Rh Rh -1.1178 0.9187 'International Tables Vol C Tables 4.2.6.8 and 6.1.1.4'

loop_
_exptl_crystal_face_index_h
_exptl_crystal_face_index_k
_exptl_crystal_face_index_l
_exptl_crystal_face_perp_dist
0 -1 2 0.1824
-1 -2 2 0.1698
0 0 -1 0.1900
1 0 0 0.1450
2 0 1 0.1560
1 -2 -2 0.1755
0 -5 -3 0.1746
0 5 3 0.1746
0 -1 0 0.1529
0 1 0 0.1709
2 0 -5 0.1993
10 5 -10 0.1600
2 0 -26 0.1930
10 5 -5 0.1429
-10 -5 5 0.1510
-1 7 25 0.1869
-3 6 24 0.1825
-10 -2 -1 0.1417
4 -6 -23 0.1907
-1 -7 -24 0.1969
10 -1 -8 0.1577
-10 2 -1 0.1417
-6 10 17 0.1833
10 -5 -5 0.1497
5 -16 -3 0.1605
2 -17 -8 0.1614
-9 0 -11 0.1776
-3 17 6 0.1718
-7 14 -1 0.1946
-2 -18 -4 0.1550
2 -18 2 0.1564
1 18 3 0.1670
-2 17 -3 0.1809
-2 -17 5 0.1505
3 17 -3 0.1660
0 17 -9 0.1871
-8 0 -15 0.1862
8 11 -5 0.1575
0 8 -24 0.2075
-8 -11 4 0.1605
0 -3 26 0.1705
3 -1 25 0.1765
-2 1 -25 0.1898
1 3 -26 0.1899
5 6 -22 0.1928
-3 -17 7 0.1536
-5 -16 2 0.1585
-7 -13 -5 0.1859
0 -1 26 0.1648
1 3 26 0.1702
10 -7 -2 0.1597
9 -9 -5 0.1568
-10 0 0 0.1331
0 -6 25 0.1703
-8 -10 8 0.1582
7 10 -14 0.1743
9 0 14 0.1760
3 -17 3 0.1563
6 -10 -16 0.1809
3 -3 -26 0.1870
-1 -4 -25 0.1885
-2 3 26 0.1737
10 3 1 0.1500
3 -17 1 0.1526
-1 18 3 0.1640
0 -18 -4 0.1524

loop_
_geom_angle_atom_site_label_1
_geom_angle_atom_site_label_2
_geom_angle_atom_site_label_3
_geom_angle
C1 Rh1 Cl1 96.237(19)
C1 Rh1 C2 37.56(2)
C1 Rh1 C4 63.37(2)
C1 Rh1 C5 38.62(2)
C1 Rh1 C11 170.72(2)
C1 Rh1 C13 121.63(3)
C2 Rh1 Cl1 131.115(17)
C2 Rh1 C4 63.59(2)
C2 Rh1 C5 63.36(2)
C2 Rh1 C11 140.18(2)
C3 Rh1 Cl1 153.463(17)
C3 Rh1 C1 63.87(2)
C3 Rh1 C2 38.63(2)
C3 Rh1 C4 38.07(2)
C3 Rh1 C5 63.10(2)
C3 Rh1 C11 109.27(2)
C3 Rh1 C13 117.98(2)
C4 Rh1 Cl1 118.558(16)
C5 Rh1 Cl1 90.366(18)
C5 Rh1 C4 36.80(2)
C11 Rh1 Cl1 88.140(18)
C11 Rh1 C4 107.35(2)
C11 Rh1 C5 133.53(2)
C12 Rh1 Cl1 106.43(2)
C12 Rh1 C1 146.18(3)
C12 Rh1 C2 111.06(3)
C12 Rh1 C3 99.37(3)
C12 Rh1 C4 122.14(2)
C12 Rh1 C5 158.94(2)
C12 Rh1 C11 37.86(2)
C12 Rh1 C13 38.08(2)
C13 Rh1 Cl1 86.953(19)
C13 Rh1 C2 103.93(3)
C13 Rh1 C4 154.13(2)
C13 Rh1 C5 159.58(2)
C13 Rh1 C11 66.65(3)
C2 C1 Rh1 71.48(3)
C2 C1 C5 107.76(5)
C2 C1 C10 127.56(7)
C5 C1 Rh1 71.72(4)
C5 C1 C10 124.46(6)
C10 C1 Rh1 126.51(5)
C1 C2 Rh1 70.96(3)
C1 C2 C3 107.63(5)
C1 C2 C9 126.85(6)
C3 C2 Rh1 69.61(3)
C3 C2 C9 125.43(6)
C9 C2 Rh1 127.41(5)
C2 C3 Rh1 71.76(3)
C2 C3 C8 125.42(6)
C4 C3 Rh1 73.77(3)
C4 C3 C2 108.41(5)
C4 C3 C8 124.95(6)
C8 C3 Rh1 130.29(5)
C3 C4 Rh1 68.16(3)
C3 C4 C7 125.51(6)
C5 C4 Rh1 70.64(3)
C5 C4 C3 107.37(5)
C5 C4 C7 127.12(6)
C7 C4 Rh1 127.14(5)
C1 C5 Rh1 69.67(3)
C1 C5 C6 123.70(6)
C4 C5 Rh1 72.56(3)
C4 C5 C1 108.67(5)
C4 C5 C6 127.36(6)
C6 C5 Rh1 128.25(5)
C5 C6 H6A 112.9(8)
C5 C6 H6B 111.1(8)
C5 C6 H6C 107.7(8)
H6A C6 H6B 108.5(4)
H6A C6 H6C 108.3(4)
H6B C6 H6C 108.1(4)
C4 C7 H7A 109.1(8)
C4 C7 H7B 111.0(8)
C4 C7 H7C 111.2(8)
H7A C7 H7B 108.5(4)
H7A C7 H7C 108.6(4)
H7B C7 H7C 108.5(4)
C3 C8 H8A 111.7(8)
C3 C8 H8B 111.5(8)
C3 C8 H8C 107.9(8)
H8A C8 H8B 108.6(4)
H8A C8 H8C 108.4(4)
H8B C8 H8C 108.6(4)
C2 C9 H9A 113.2(8)
C2 C9 H9B 107.9(8)
C2 C9 H9C 109.9(8)
H9A C9 H9B 108.4(4)
H9A C9 H9C 108.7(4)
H9B C9 H9C 108.6(4)
C1 C10 H10A 112.2(8)
C1 C10 H10B 109.9(8)
C1 C10 H10C 109.4(8)
H10A C10 H10B 108.4(4)
H10A C10 H10C 108.6(4)
H10B C10 H10C 108.3(4)
Rh1 C11 H11 98.8(9)
C12 C11 Rh1 67.75(4)
C12 C11 C15 125.14(6)
C12 C11 H11 118.4(9)
C15 C11 Rh1 120.80(4)
C15 C11 H11 113.4(9)
Rh1 C12 H12 112.4(8)
C11 C12 Rh1 74.39(4)
C11 C12 H12 122.8(8)
C13 C12 Rh1 73.40(4)
C13 C12 C11 118.15(6)
C13 C12 H12 118.0(8)
Rh1 C13 H13 102.8(9)
C12 C13 Rh1 68.51(3)
C12 C13 C14 121.70(6)
C12 C13 H13 117.8(9)
C14 C13 Rh1 123.61(5)
C14 C13 H13 113.7(9)
C13 C14 H14A 111.0(8)
C13 C14 H14B 109.4(8)
C13 C14 H14C 110.8(8)
H14A C14 H14B 108.5(4)
H14A C14 H14C 108.6(4)
H14B C14 H14C 108.4(4)
C16 C15 C11 117.83(6)
C16 C15 C20 118.05(6)
C20 C15 C11 124.12(6)
C15 C16 H16 121.0(9)
C17 C16 C15 121.46(7)
C17 C16 H16 117.5(9)
C16 C17 C18 119.99(8)
C16 C17 H17 119.1(9)
C18 C17 H17 120.9(9)
C17 C18 H18 120.9(10)
C19 C18 C17 119.29(7)
C19 C18 H18 119.7(10)
C18 C19 C20 120.81(8)
C18 C19 H19 119.8(10)
C20 C19 H19 119.4(10)
C15 C20 H20 120.4(9)
C19 C20 C15 120.38(7)
C19 C20 H20 119.2(9)

loop_
_geom_bond_atom_site_label_1
_geom_bond_atom_site_label_2
_geom_bond_distance
Rh1 Cl1 2.4247(2)
Rh1 C1 2.1967(7)
Rh1 C2 2.2034(7)
Rh1 C3 2.1746(6)
Rh1 C4 2.2494(6)
Rh1 C5 2.2244(6)
Rh1 C11 2.2235(7)
Rh1 C12 2.1368(6)
Rh1 C13 2.2008(7)
C1 C2 1.4166(9)
C1 C5 1.4621(9)
C1 C10 1.4924(9)
C2 C3 1.4482(8)
C2 C9 1.4950(9)
C3 C4 1.4446(8)
C3 C8 1.4933(9)
C4 C5 1.4125(9)
C4 C7 1.4960(9)
C5 C6 1.4923(9)
C6 H6A 0.958(4)
C6 H6B 0.959(4)
C6 H6C 0.959(4)
C7 H7A 0.959(4)
C7 H7B 0.958(4)
C7 H7C 0.958(4)
C8 H8A 0.958(4)
C8 H8B 0.959(4)
C8 H8C 0.959(4)
C9 H9A 0.959(4)
C9 H9B 0.959(4)
C9 H9C 0.958(4)
C10 H10A 0.959(4)
C10 H10B 0.959(4)
C10 H10C 0.959(4)
C11 C12 1.4170(9)
C11 C15 1.4686(9)
C11 H11 0.946(10)
C12 C13 1.4165(9)
C12 H12 0.964(13)
C13 C14 1.4988(10)
C13 H13 0.946(10)
C14 H14A 0.959(4)
C14 H14B 0.959(4)
C14 H14C 0.959(4)
C15 C16 1.3996(10)
C15 C20 1.4028(10)
C16 C17 1.3894(11)
C16 H16 0.971(7)
C17 C18 1.3915(14)
C17 H17 0.972(7)
C18 C19 1.3904(14)
C18 H18 0.972(7)
C19 C20 1.3937(11)
C19 H19 0.972(7)
C20 H20 0.971(7)

loop_
_geom_torsion_atom_site_label_1
_geom_torsion_atom_site_label_2
_geom_torsion_atom_site_label_3
_geom_torsion_atom_site_label_4
_geom_torsion
Rh1 C1 C2 C3 60.24(4)
Rh1 C1 C2 C9 -122.99(7)
Rh1 C1 C5 C4 -62.45(4)
Rh1 C1 C5 C6 123.12(7)
Rh1 C2 C3 C4 65.17(4)
Rh1 C2 C3 C8 -126.95(7)
Rh1 C3 C4 C5 60.03(4)
Rh1 C3 C4 C7 -120.87(6)
Rh1 C4 C5 C1 60.62(4)
Rh1 C4 C5 C6 -125.21(7)
Rh1 C11 C12 C13 60.93(5)
Rh1 C11 C15 C16 -98.52(6)
Rh1 C11 C15 C20 80.74(8)
Rh1 C12 C13 C14 -117.13(6)
C1 C2 C3 Rh1 -61.10(4)
C1 C2 C3 C4 4.07(7)
C1 C2 C3 C8 171.95(6)
C2 C1 C5 Rh1 62.80(4)
C2 C1 C5 C4 0.35(7)
C2 C1 C5 C6 -174.09(6)
C2 C3 C4 Rh1 -63.87(4)
C2 C3 C4 C5 -3.84(7)
C2 C3 C4 C7 175.26(6)
C3 C4 C5 Rh1 -58.46(4)
C3 C4 C5 C1 2.16(7)
C3 C4 C5 C6 176.33(7)
C5 C1 C2 Rh1 -62.95(4)
C5 C1 C2 C3 -2.71(7)
C5 C1 C2 C9 174.06(6)
C7 C4 C5 Rh1 122.45(7)
C7 C4 C5 C1 -176.93(6)
C7 C4 C5 C6 -2.75(11)
C8 C3 C4 Rh1 128.18(7)
C8 C3 C4 C5 -171.79(6)
C8 C3 C4 C7 7.32(10)
C9 C2 C3 Rh1 122.07(6)
C9 C2 C3 C4 -172.76(6)
C9 C2 C3 C8 -4.88(10)
C10 C1 C2 Rh1 122.27(7)
C10 C1 C2 C3 -177.49(6)
C10 C1 C2 C9 -0.72(11)
C10 C1 C5 Rh1 -122.22(7)
C10 C1 C5 C4 175.33(6)
C10 C1 C5 C6 0.90(10)
C11 C12 C13 Rh1 -61.45(5)
C11 C12 C13 C14 -178.57(6)
C11 C15 C16 C17 177.50(7)
C11 C15 C20 C19 -177.76(7)
C12 C11 C15 C16 178.34(6)
C12 C11 C15 C20 -2.40(10)
C15 C11 C12 Rh1 112.86(6)
C15 C11 C12 C13 173.79(6)
C15 C16 C17 C18 0.87(12)
C16 C15 C20 C19 1.50(11)
C16 C17 C18 C19 0.40(13)
C17 C18 C19 C20 -0.69(14)
C18 C19 C20 C15 -0.27(13)
C20 C15 C16 C17 -1.81(11)

loop_
_exptl_oxdiff_crystal_face_indexfrac_h
_exptl_oxdiff_crystal_face_indexfrac_k
_exptl_oxdiff_crystal_face_indexfrac_l
_exptl_oxdiff_crystal_face_x
_exptl_oxdiff_crystal_face_y
_exptl_oxdiff_crystal_face_z
-0.0002 -0.9977 2.0005 -0.0419 -0.0792 -0.0285
-1.0000 -1.9944 1.9994 -0.0573 -0.1363 0.0645
-0.0001 -0.0008 -0.9996 -0.0044 0.0312 0.0213
0.9993 -0.0025 0.0023 -0.0353 0.0404 -0.0789
1.9987 -0.0043 1.0042 -0.0662 0.0495 -0.1790
0.9980 -2.0027 -1.9945 -0.1456 0.0692 -0.0081
-0.0029 -4.9988 -2.9928 -0.2670 0.0097 0.1344
0.0029 4.9988 2.9928 0.2670 -0.0097 -0.1344
-0.0005 -0.9993 0.0012 -0.0507 -0.0168 0.0141
0.0005 0.9993 -0.0012 0.0507 0.0168 -0.0141
1.9979 -0.0090 -4.9935 -0.0927 0.2367 -0.0512
9.6532 4.7264 -9.5081 -0.1416 0.7669 -0.6260
2.3012 0.4757 -26.0549 -0.1713 0.9146 0.3663
10.0047 5.0288 -5.0933 -0.1192 0.6483 -0.7520
-10.0011 -5.0248 5.1715 0.1196 -0.6506 0.7500
-0.9223 6.6426 24.5028 0.4775 -0.6912 -0.5424
-3.2910 6.1845 23.8791 0.5349 -0.7753 -0.3357
-10.4027 -1.5392 -1.0241 0.2836 -0.4151 0.8644
4.2620 -5.8848 -23.2174 -0.5510 0.7990 0.2408
-0.6330 -6.7517 -24.2167 -0.4270 0.6175 0.6606
10.1656 -1.0550 -8.2833 -0.4479 0.6527 -0.6110
-10.3790 1.9970 -0.9753 0.4626 -0.3565 0.8117
-5.7093 10.1329 17.4529 0.7924 -0.6066 -0.0637
9.9922 -5.0440 -5.2765 -0.6313 0.4851 -0.6052
4.8470 -15.9691 -3.0777 -0.9954 0.0253 -0.0920
1.5538 -17.0955 -7.8954 -0.9578 0.0235 0.2863
-9.1321 0.3853 -11.3358 0.2914 -0.0095 0.9566
-2.7446 16.9844 6.3242 0.9872 -0.0245 -0.1573
-6.7521 13.7967 -0.5867 0.9361 -0.0244 0.3510
-1.7120 -17.6411 -3.5293 -0.8514 -0.2542 0.4588
1.9248 -17.6928 2.1371 -0.9572 -0.2847 0.0519
1.1782 17.8528 2.7075 0.8773 0.2618 -0.4021
-2.3459 17.4846 -2.8036 0.9585 0.2850 -0.0015
-2.1873 -17.3788 5.1581 -0.7832 -0.5403 0.3077
3.2990 17.0916 -2.9136 0.7393 0.5105 -0.4391
0.1322 17.0339 -8.8396 0.8219 0.5663 -0.0623
-8.1016 0.0648 -15.2738 0.2215 0.1498 0.9636
8.2657 10.8622 -5.2058 0.2379 0.6790 -0.6945
0.0191 8.1102 -23.5022 0.3081 0.8702 0.3845
-8.4861 -10.5594 3.6233 -0.2217 -0.6334 0.7413
-0.1813 -2.8255 25.9948 -0.0230 -0.8662 -0.4992
2.7793 -0.5888 24.8357 -0.0187 -0.6726 -0.7397
-2.3571 0.9240 -25.1577 0.0195 0.7054 0.7085
0.8375 3.2866 -25.9172 0.0237 0.8980 0.4393
5.4781 6.1523 -21.5601 0.0250 0.9979 -0.0600
-2.9829 -16.7862 6.8426 -0.7177 -0.6152 0.3263
-4.9646 -15.9087 2.1912 -0.6237 -0.5356 0.5693
-7.0905 -12.7309 -4.5087 -0.4169 -0.3594 0.8349
0.2061 -0.8563 26.2163 0.0643 -0.8244 -0.5623
0.7066 2.5845 25.8287 0.2198 -0.7345 -0.6420
9.7409 -6.7709 -1.6180 -0.6941 0.3318 -0.6389
9.1155 -8.7140 -4.8434 -0.7849 0.3746 -0.4935
-10.4815 -0.0068 0.1222 0.3693 -0.4285 0.8247
0.0141 -6.2171 24.6853 -0.2080 -0.8741 -0.4390
-8.4141 -10.0066 7.5237 -0.1790 -0.7431 0.6448
6.8688 10.2550 -14.4065 0.2158 0.8995 -0.3799
8.5951 0.3409 13.5568 -0.2258 -0.0694 -0.9717
2.6833 -17.2823 3.3452 -0.9578 -0.2848 -0.0395
6.4967 -9.7140 -16.2431 -0.7936 0.6077 -0.0301
2.5528 -2.9706 -25.5899 -0.3532 0.8526 0.3851
-1.4070 -4.1427 -25.0890 -0.2711 0.6570 0.7035
-1.6171 3.2986 25.8175 0.3379 -0.8163 -0.4684
10.2776 3.3274 0.6350 -0.1901 0.4521 -0.8715
3.4095 -17.0595 1.1472 -0.9817 -0.1831 -0.0531
-0.9949 17.9204 2.6152 0.9569 0.1778 -0.2296
-0.1885 -17.8241 -4.3411 -0.9179 -0.1702 0.3584
